data_7126647
loop_
_publ_author_name
'Dong, Kui'
'Jin, Xiao-Ling'
'Chen, Shihao'
'Wu, Li-Zhu'
'Liu, Qiang'

_publ_section_title
;
 Controllable synthesis of 2- and 3-aryl-benzomorpholines from
 2-aminophenols and 4-vinylphenols.
;
_journal_issue 57
_journal_name_full 'Chemical communications (Cambridge, England)'
_journal_page_first 7941
_journal_page_last 7944
_journal_paper_doi 10.1039/d0cc02662j
_journal_volume 56
_journal_year 2020
_chemical_formula_moiety 'C16 H16 Cl N O3'
_chemical_formula_sum 'C16 H16 Cl N O3'
_chemical_formula_weight 305.75
_space_group_crystal_system monoclinic
_space_group_IT_number 14
_space_group_name_Hall '-P 2ybc'
_space_group_name_H-M_alt 'P 1 21/c 1'
_atom_sites_solution_hydrogens geom
_atom_sites_solution_primary direct
_audit_creation_date 2018-10-31
_audit_creation_method
;
Olex2 1.2
(compiled 2018.05.29 svn.r3508 for OlexSys, GUI svn.r5506)
;
_audit_update_record
;
2020-03-13 deposited with the CCDC.	2020-06-04 downloaded from the CCDC.
;
_cell_angle_alpha 90
_cell_angle_beta 100.946(5)
_cell_angle_gamma 90
_cell_formula_units_Z 4
_cell_length_a 8.5657(6)
_cell_length_b 9.2244(4)
_cell_length_c 19.2955(10)
_cell_measurement_reflns_used 1356
_cell_measurement_temperature 294.85(10)
_cell_measurement_theta_max 25.8340
_cell_measurement_theta_min 3.5300
_cell_volume 1496.87(15)
_computing_cell_refinement
;
CrysAlisPro, Agilent Technologies,
Version 1.171.36.28 (release 01-02-2013 CrysAlis171 .NET)
(compiled Feb  1 2013,16:14:44)
;
_computing_data_collection
;
CrysAlisPro, Agilent Technologies,
Version 1.171.36.28 (release 01-02-2013 CrysAlis171 .NET)
(compiled Feb  1 2013,16:14:44)
;
_computing_data_reduction
;
CrysAlisPro, Agilent Technologies,
Version 1.171.36.28 (release 01-02-2013 CrysAlis171 .NET)
(compiled Feb  1 2013,16:14:44)
;
_computing_molecular_graphics 'Olex2 (Dolomanov et al., 2009)'
_computing_publication_material 'Olex2 (Dolomanov et al., 2009)'
_computing_structure_refinement 'ShelXL (Sheldrick, 2015)'
_computing_structure_solution 'ShelXS (Sheldrick, 2008)'
_diffrn_ambient_temperature 294.85(10)
_diffrn_detector_area_resol_mean 16.0733
_diffrn_measured_fraction_theta_full 0.997
_diffrn_measured_fraction_theta_max 0.998
_diffrn_measurement_details
;
#__ type_ start__ end____ width___ exp.time_
  1 omega   21.00   92.00   1.0000    2.0000
omega____ theta____ kappa____ phi______ frames
    -       22.9430   57.0000  -60.0000 71

#__ type_ start__ end____ width___ exp.time_
  2 omega  -27.00   95.00   1.0000    2.0000
omega____ theta____ kappa____ phi______ frames
    -       22.9430   19.0000  -90.0000 122

#__ type_ start__ end____ width___ exp.time_
  3 omega   21.00   61.00   1.0000    2.0000
omega____ theta____ kappa____ phi______ frames
    -       22.9430  -99.0000 -150.0000 40
;
_diffrn_measurement_device_type 'SuperNova, Dual, Cu at zero, Eos'
_diffrn_measurement_method '\w scans'
_diffrn_orient_matrix_UB_11 -0.0517730000
_diffrn_orient_matrix_UB_12 0.0155957000
_diffrn_orient_matrix_UB_13 -0.0324569000
_diffrn_orient_matrix_UB_21 0.0657605000
_diffrn_orient_matrix_UB_22 0.0000738000
_diffrn_orient_matrix_UB_23 -0.0174705000
_diffrn_orient_matrix_UB_31 -0.0105253000
_diffrn_orient_matrix_UB_32 -0.0752305000
_diffrn_orient_matrix_UB_33 -0.0067412000
_diffrn_radiation_monochromator mirror
_diffrn_radiation_type MoK\a
_diffrn_radiation_wavelength 0.71073
_diffrn_reflns_av_R_equivalents 0.0310
_diffrn_reflns_av_unetI/netI 0.0497
_diffrn_reflns_Laue_measured_fraction_full 0.997
_diffrn_reflns_Laue_measured_fraction_max 0.998
_diffrn_reflns_limit_h_max 10
_diffrn_reflns_limit_h_min -9
_diffrn_reflns_limit_k_max 10
_diffrn_reflns_limit_k_min -11
_diffrn_reflns_limit_l_max 20
_diffrn_reflns_limit_l_min -23
_diffrn_reflns_number 5702
_diffrn_reflns_point_group_measured_fraction_full 0.997
_diffrn_reflns_point_group_measured_fraction_max 0.998
_diffrn_reflns_theta_full 25.242
_diffrn_reflns_theta_max 26.016
_diffrn_reflns_theta_min 3.532
_diffrn_source 'SuperNova (Mo) X-ray Source'
_exptl_absorpt_coefficient_mu 0.264
_exptl_absorpt_correction_T_max 1.00000
_exptl_absorpt_correction_T_min 0.85784
_exptl_absorpt_correction_type multi-scan
_exptl_absorpt_process_details
;
CrysAlisPro, Agilent Technologies,
Version 1.171.36.28 (release 01-02-2013 CrysAlis171 .NET)
(compiled Feb  1 2013,16:14:44)
Empirical absorption correction using spherical harmonics,
 implemented in SCALE3 ABSPACK scaling algorithm.
;
_exptl_crystal_colour 'clear light colourless'
_exptl_crystal_colour_lustre clear
_exptl_crystal_colour_modifier light
_exptl_crystal_colour_primary colourless
_exptl_crystal_density_diffrn 1.357
_exptl_crystal_description block
_exptl_crystal_F_000 640
_exptl_crystal_size_max 0.17
_exptl_crystal_size_mid 0.15
_exptl_crystal_size_min 0.12
_refine_diff_density_max 0.293
_refine_diff_density_min -0.280
_refine_diff_density_rms 0.048
_refine_ls_extinction_method none
_refine_ls_goodness_of_fit_ref 1.050
_refine_ls_hydrogen_treatment constr
_refine_ls_matrix_type full
_refine_ls_number_parameters 193
_refine_ls_number_reflns 2946
_refine_ls_number_restraints 0
_refine_ls_restrained_S_all 1.050
_refine_ls_R_factor_all 0.0751
_refine_ls_R_factor_gt 0.0487
_refine_ls_shift/su_max 0.009
_refine_ls_shift/su_mean 0.001
_refine_ls_structure_factor_coef Fsqd
_refine_ls_weighting_details 'w=1/[\s^2^(Fo^2^)+(0.0453P)^2^+0.2795P] where P=(Fo^2^+2Fc^2^)/3'
_refine_ls_weighting_scheme calc
_refine_ls_wR_factor_gt 0.1047
_refine_ls_wR_factor_ref 0.1257
_reflns_Friedel_coverage 0.000
_reflns_number_gt 2048
_reflns_number_total 2946
_reflns_threshold_expression 'I > 2\s(I)'
_cod_data_source_file d0cc02662j2.cif
_cod_data_source_block dongk-2_1029
_cod_depositor_comments 'Adding full bibliography for 7126646--7126647.cif.'
_cod_original_cell_volume 1496.88(15)
_cod_database_code 7126647
_shelx_shelxl_version_number 2018/3
_shelx_space_group_comment
;
The symmetry employed for this shelxl refinement is uniquely defined
by the following loop, which should always be used as a source of
symmetry information in preference to the above space-group names.
They are only intended as comments.
;
_shelx_estimated_absorpt_t_max 0.969
_shelx_estimated_absorpt_t_min 0.956
_reflns_odcompleteness_completeness 99.60
_reflns_odcompleteness_iscentric 1
_reflns_odcompleteness_theta 26.32
_olex2_refinement_description
;
1. Fixed Uiso
 At 1.2 times of:
  All C(H) groups, All N(H) groups
 At 1.5 times of:
  All C(H,H,H) groups, All O(H) groups
2.a Ternary CH refined with riding coordinates:
 C8(H8), C12(H12)
2.b Aromatic/amide H refined with riding coordinates:
 N2(H2), C9(H9), C10(H10), C11(H11), C16(H16), C17(H17), C19(H19)
2.c Idealised Me refined as rotating group:
 C18(H18A,H18B,H18C), C20(H20A,H20B,H20C)
2.d Idealised tetrahedral OH refined as rotating group:
 O4(H4)
;
_olex2_date_sample_data_collection 2018-10-29
_olex2_submission_special_instructions 'No special instructions were received'

loop_
_space_group_symop_operation_xyz
'x, y, z'
'-x, y+1/2, -z+1/2'
'-x, -y, -z'
'x, -y-1/2, z-1/2'

loop_
_atom_site_label
_atom_site_type_symbol
_atom_site_fract_x
_atom_site_fract_y
_atom_site_fract_z
_atom_site_U_iso_or_equiv
_atom_site_adp_type
_atom_site_occupancy
_atom_site_site_symmetry_order
_atom_site_calc_flag
_atom_site_refinement_flags_posn
_atom_site_refinement_flags_adp
_atom_site_refinement_flags_occupancy
_atom_site_disorder_assembly
_atom_site_disorder_group
Cl1 Cl 0.22517(10) 0.96441(7) 0.12194(4) 0.0636(3) Uani 1 1 d . . . . .
O1 O 0.1675(2) 0.53742(16) -0.10758(8) 0.0436(4) Uani 1 1 d . . . . .
N2 N 0.2913(3) 0.4515(2) 0.03114(10) 0.0456(5) Uani 1 1 d . . . . .
H2 H 0.341180 0.428194 0.072618 0.055 Uiso 1 1 calc R . . . .
C3 C 0.2396(3) 0.5915(2) 0.01713(11) 0.0363(5) Uani 1 1 d . . . . .
O4 O 0.1570(2) 0.0535(2) -0.33409(9) 0.0559(5) Uani 1 1 d . . . . .
H4 H 0.062971 0.030650 -0.344549 0.084 Uiso 1 1 calc GR . . . .
C5 C 0.1825(3) 0.6364(2) -0.05244(11) 0.0379(5) Uani 1 1 d . . . . .
C6 C 0.2416(3) 0.3192(2) -0.15748(11) 0.0386(5) Uani 1 1 d . . . . .
C7 C 0.1797(3) 0.1406(3) -0.27592(12) 0.0416(6) Uani 1 1 d . . . . .
C8 C 0.2611(3) 0.3426(2) -0.02464(12) 0.0417(6) Uani 1 1 d . . . . .
H8 H 0.152606 0.305540 -0.028418 0.050 Uiso 1 1 calc R . . . .
C9 C 0.2493(3) 0.6954(3) 0.07033(12) 0.0415(6) Uani 1 1 d . . . . .
H9 H 0.284884 0.668897 0.117170 0.050 Uiso 1 1 calc R . . . .
C10 C 0.1504(3) 0.8805(3) -0.01495(14) 0.0494(6) Uani 1 1 d . . . . .
H10 H 0.121334 0.976450 -0.025174 0.059 Uiso 1 1 calc R . . . .
C11 C 0.1386(3) 0.7785(3) -0.06819(13) 0.0454(6) Uani 1 1 d . . . . .
H11 H 0.100912 0.805603 -0.114782 0.054 Uiso 1 1 calc R . . . .
C12 C 0.2766(3) 0.4149(2) -0.09377(11) 0.0401(6) Uani 1 1 d . . . . .
H12 H 0.385469 0.451602 -0.089316 0.048 Uiso 1 1 calc R . . . .
C13 C 0.2064(3) 0.8368(3) 0.05384(13) 0.0456(6) Uani 1 1 d . . . . .
O14 O 0.4209(2) 0.1985(2) -0.30797(9) 0.0615(6) Uani 1 1 d . . . . .
C15 C 0.3213(3) 0.2189(3) -0.26089(12) 0.0415(6) Uani 1 1 d . . . . .
C16 C 0.3518(3) 0.3080(3) -0.20242(11) 0.0421(6) Uani 1 1 d . . . . .
H16 H 0.445916 0.360893 -0.192787 0.050 Uiso 1 1 calc R . . . .
C17 C 0.1011(3) 0.2416(3) -0.17335(13) 0.0503(7) Uani 1 1 d . . . . .
H17 H 0.026653 0.249174 -0.144151 0.060 Uiso 1 1 calc R . . . .
C18 C 0.3776(3) 0.2188(3) -0.00620(14) 0.0504(7) Uani 1 1 d . . . . .
H18A H 0.484121 0.254637 -0.002250 0.076 Uiso 1 1 calc GR . . . .
H18B H 0.357410 0.146514 -0.042580 0.076 Uiso 1 1 calc GR . . . .
H18C H 0.365025 0.176823 0.037936 0.076 Uiso 1 1 calc GR . . . .
C19 C 0.0700(3) 0.1527(3) -0.23225(13) 0.0495(7) Uani 1 1 d . . . . .
H19 H -0.024846 0.101118 -0.242380 0.059 Uiso 1 1 calc R . . . .
C20 C 0.5668(3) 0.2761(4) -0.29627(15) 0.0769(10) Uani 1 1 d . . . . .
H20A H 0.624506 0.253410 -0.332924 0.115 Uiso 1 1 calc GR . . . .
H20B H 0.628967 0.249160 -0.251351 0.115 Uiso 1 1 calc GR . . . .
H20C H 0.545412 0.378328 -0.296624 0.115 Uiso 1 1 calc GR . . . .

loop_
_atom_site_aniso_label
_atom_site_aniso_U_11
_atom_site_aniso_U_22
_atom_site_aniso_U_33
_atom_site_aniso_U_23
_atom_site_aniso_U_13
_atom_site_aniso_U_12
Cl1 0.0843(6) 0.0556(4) 0.0555(5) -0.0204(3) 0.0250(4) -0.0158(4)
O1 0.0524(11) 0.0514(10) 0.0258(8) -0.0042(7) 0.0043(7) 0.0076(8)
N2 0.0632(14) 0.0497(12) 0.0235(10) -0.0004(9) 0.0071(9) 0.0027(10)
C3 0.0362(13) 0.0449(13) 0.0300(12) -0.0011(10) 0.0120(9) -0.0045(10)
O4 0.0538(12) 0.0725(12) 0.0429(10) -0.0278(9) 0.0132(8) -0.0068(10)
C5 0.0367(13) 0.0481(13) 0.0300(12) -0.0060(11) 0.0093(9) -0.0013(11)
C6 0.0410(14) 0.0452(13) 0.0298(12) -0.0033(11) 0.0071(10) 0.0012(11)
C7 0.0438(15) 0.0505(14) 0.0299(12) -0.0086(11) 0.0056(10) 0.0041(12)
C8 0.0474(15) 0.0459(13) 0.0335(13) -0.0037(11) 0.0119(10) -0.0034(11)
C9 0.0435(14) 0.0528(14) 0.0307(12) -0.0053(11) 0.0134(10) -0.0101(11)
C10 0.0519(17) 0.0452(14) 0.0541(17) -0.0027(13) 0.0181(12) 0.0040(12)
C11 0.0472(15) 0.0538(15) 0.0355(13) 0.0031(12) 0.0088(11) 0.0060(12)
C12 0.0429(14) 0.0452(13) 0.0332(13) -0.0031(11) 0.0099(10) 0.0018(11)
C13 0.0479(16) 0.0498(14) 0.0438(15) -0.0106(12) 0.0207(12) -0.0100(12)
O14 0.0474(12) 0.0990(14) 0.0437(11) -0.0210(10) 0.0232(8) -0.0079(10)
C15 0.0398(14) 0.0571(15) 0.0290(12) -0.0030(11) 0.0101(10) 0.0044(11)
C16 0.0394(14) 0.0557(14) 0.0320(13) -0.0021(11) 0.0090(10) -0.0029(11)
C17 0.0456(15) 0.0703(17) 0.0393(14) -0.0168(13) 0.0189(11) -0.0062(13)
C18 0.0611(18) 0.0470(14) 0.0445(15) 0.0040(12) 0.0138(12) 0.0007(13)
C19 0.0421(15) 0.0659(16) 0.0429(15) -0.0151(13) 0.0137(11) -0.0118(13)
C20 0.0482(18) 0.131(3) 0.0577(19) -0.0178(18) 0.0254(14) -0.0167(19)

loop_
_atom_type_symbol
_atom_type_description
_atom_type_scat_dispersion_real
_atom_type_scat_dispersion_imag
_atom_type_scat_source
C C 0.0033 0.0016 'International Tables Vol C Tables 4.2.6.8 and 6.1.1.4'
H H 0.0000 0.0000 'International Tables Vol C Tables 4.2.6.8 and 6.1.1.4'
Cl Cl 0.1484 0.1585 'International Tables Vol C Tables 4.2.6.8 and 6.1.1.4'
N N 0.0061 0.0033 'International Tables Vol C Tables 4.2.6.8 and 6.1.1.4'
O O 0.0106 0.0060 'International Tables Vol C Tables 4.2.6.8 and 6.1.1.4'

loop_
_geom_angle_atom_site_label_1
_geom_angle_atom_site_label_2
_geom_angle_atom_site_label_3
_geom_angle
_geom_angle_site_symmetry_1
_geom_angle_site_symmetry_3
_geom_angle_publ_flag
C5 O1 C12 113.96(17) . . ?
C3 N2 H2 120.1 . . ?
C3 N2 C8 119.76(19) . . ?
C8 N2 H2 120.1 . . ?
N2 C3 C5 120.4(2) . . ?
N2 C3 C9 121.9(2) . . ?
C9 C3 C5 117.6(2) . . ?
C7 O4 H4 109.5 . . ?
O1 C5 C3 120.3(2) . . ?
C11 C5 O1 118.2(2) . . ?
C11 C5 C3 121.4(2) . . ?
C16 C6 C12 119.9(2) . . ?
C17 C6 C12 121.15(19) . . ?
C17 C6 C16 119.0(2) . . ?
O4 C7 C15 117.30(19) . . ?
O4 C7 C19 122.9(2) . . ?
C19 C7 C15 119.8(2) . . ?
N2 C8 H8 109.1 . . ?
N2 C8 C12 108.21(18) . . ?
N2 C8 C18 109.2(2) . . ?
C12 C8 H8 109.1 . . ?
C18 C8 H8 109.1 . . ?
C18 C8 C12 111.96(19) . . ?
C3 C9 H9 119.8 . . ?
C13 C9 C3 120.3(2) . . ?
C13 C9 H9 119.8 . . ?
C11 C10 H10 120.7 . . ?
C11 C10 C13 118.5(2) . . ?
C13 C10 H10 120.7 . . ?
C5 C11 C10 120.3(2) . . ?
C5 C11 H11 119.9 . . ?
C10 C11 H11 119.9 . . ?
O1 C12 C6 106.58(18) . . ?
O1 C12 C8 109.92(17) . . ?
O1 C12 H12 108.3 . . ?
C6 C12 C8 115.12(19) . . ?
C6 C12 H12 108.3 . . ?
C8 C12 H12 108.3 . . ?
C9 C13 Cl1 118.82(19) . . ?
C9 C13 C10 121.8(2) . . ?
C10 C13 Cl1 119.4(2) . . ?
C15 O14 C20 117.7(2) . . ?
O14 C15 C7 114.7(2) . . ?
O14 C15 C16 125.3(2) . . ?
C16 C15 C7 120.0(2) . . ?
C6 C16 H16 119.9 . . ?
C15 C16 C6 120.3(2) . . ?
C15 C16 H16 119.9 . . ?
C6 C17 H17 119.6 . . ?
C6 C17 C19 120.7(2) . . ?
C19 C17 H17 119.6 . . ?
C8 C18 H18A 109.5 . . ?
C8 C18 H18B 109.5 . . ?
C8 C18 H18C 109.5 . . ?
H18A C18 H18B 109.5 . . ?
H18A C18 H18C 109.5 . . ?
H18B C18 H18C 109.5 . . ?
C7 C19 C17 120.1(2) . . ?
C7 C19 H19 119.9 . . ?
C17 C19 H19 119.9 . . ?
O14 C20 H20A 109.5 . . ?
O14 C20 H20B 109.5 . . ?
O14 C20 H20C 109.5 . . ?
H20A C20 H20B 109.5 . . ?
H20A C20 H20C 109.5 . . ?
H20B C20 H20C 109.5 . . ?

loop_
_geom_bond_atom_site_label_1
_geom_bond_atom_site_label_2
_geom_bond_distance
_geom_bond_site_symmetry_2
_geom_bond_publ_flag
Cl1 C13 1.749(2) . ?
O1 C5 1.389(3) . ?
O1 C12 1.458(3) . ?
N2 H2 0.8600 . ?
N2 C3 1.376(3) . ?
N2 C8 1.459(3) . ?
C3 C5 1.401(3) . ?
C3 C9 1.395(3) . ?
O4 H4 0.8200 . ?
O4 C7 1.364(3) . ?
C5 C11 1.382(3) . ?
C6 C12 1.497(3) . ?
C6 C16 1.402(3) . ?
C6 C17 1.384(3) . ?
C7 C15 1.394(3) . ?
C7 C19 1.380(3) . ?
C8 H8 0.9800 . ?
C8 C12 1.520(3) . ?
C8 C18 1.513(3) . ?
C9 H9 0.9300 . ?
C9 C13 1.376(3) . ?
C10 H10 0.9300 . ?
C10 C11 1.383(3) . ?
C10 C13 1.383(3) . ?
C11 H11 0.9300 . ?
C12 H12 0.9800 . ?
O14 C15 1.372(3) . ?
O14 C20 1.420(3) . ?
C15 C16 1.380(3) . ?
C16 H16 0.9300 . ?
C17 H17 0.9300 . ?
C17 C19 1.386(3) . ?
C18 H18A 0.9600 . ?
C18 H18B 0.9600 . ?
C18 H18C 0.9600 . ?
C19 H19 0.9300 . ?
C20 H20A 0.9600 . ?
C20 H20B 0.9600 . ?
C20 H20C 0.9600 . ?

loop_
_geom_torsion_atom_site_label_1
_geom_torsion_atom_site_label_2
_geom_torsion_atom_site_label_3
_geom_torsion_atom_site_label_4
_geom_torsion
_geom_torsion_site_symmetry_1
_geom_torsion_site_symmetry_2
_geom_torsion_site_symmetry_3
_geom_torsion_site_symmetry_4
_geom_torsion_publ_flag
O1 C5 C11 C10 179.5(2) . . . . ?
N2 C3 C5 O1 4.3(3) . . . . ?
N2 C3 C5 C11 -176.2(2) . . . . ?
N2 C3 C9 C13 175.6(2) . . . . ?
N2 C8 C12 O1 -56.9(2) . . . . ?
N2 C8 C12 C6 -177.25(19) . . . . ?
C3 N2 C8 C12 36.7(3) . . . . ?
C3 N2 C8 C18 158.8(2) . . . . ?
C3 C5 C11 C10 0.1(4) . . . . ?
C3 C9 C13 Cl1 -178.41(17) . . . . ?
C3 C9 C13 C10 1.1(4) . . . . ?
O4 C7 C15 O14 0.5(3) . . . . ?
O4 C7 C15 C16 -179.4(2) . . . . ?
O4 C7 C19 C17 179.1(2) . . . . ?
C5 O1 C12 C6 178.84(17) . . . . ?
C5 O1 C12 C8 53.5(2) . . . . ?
C5 C3 C9 C13 -1.1(3) . . . . ?
C6 C17 C19 C7 0.0(4) . . . . ?
C7 C15 C16 C6 0.7(4) . . . . ?
C8 N2 C3 C5 -10.8(3) . . . . ?
C8 N2 C3 C9 172.6(2) . . . . ?
C9 C3 C5 O1 -178.88(19) . . . . ?
C9 C3 C5 C11 0.5(3) . . . . ?
C11 C10 C13 Cl1 179.08(18) . . . . ?
C11 C10 C13 C9 -0.4(4) . . . . ?
C12 O1 C5 C3 -26.9(3) . . . . ?
C12 O1 C5 C11 153.7(2) . . . . ?
C12 C6 C16 C15 179.3(2) . . . . ?
C12 C6 C17 C19 -179.7(2) . . . . ?
C13 C10 C11 C5 -0.2(4) . . . . ?
O14 C15 C16 C6 -179.3(2) . . . . ?
C15 C7 C19 C17 -0.5(4) . . . . ?
C16 C6 C12 O1 110.1(2) . . . . ?
C16 C6 C12 C8 -127.7(2) . . . . ?
C16 C6 C17 C19 0.7(4) . . . . ?
C17 C6 C12 O1 -69.5(3) . . . . ?
C17 C6 C12 C8 52.7(3) . . . . ?
C17 C6 C16 C15 -1.1(4) . . . . ?
C18 C8 C12 O1 -177.36(19) . . . . ?
C18 C8 C12 C6 62.3(3) . . . . ?
C19 C7 C15 O14 -179.9(2) . . . . ?
C19 C7 C15 C16 0.1(4) . . . . ?
C20 O14 C15 C7 179.4(2) . . . . ?
C20 O14 C15 C16 -0.7(4) . . . . ?
